data_7211568
loop_
_publ_author_name
'Song, Yu-Fei'
'Long, De-Liang'
'Cronin, Leroy'

_publ_section_title
;
 Hybrid polyoxometalate clusters with appended aromatic platforms
;
_journal_issue 1
_journal_name_full CrystEngComm
_journal_page_first 109
_journal_paper_doi 10.1039/b910434h
_journal_volume 12
_journal_year 2010
_chemical_formula_sum 'C73 H144 Mn Mo6 N5 O29'
_chemical_formula_weight 2186.51
_chemical_name_systematic
;
?
;
_space_group_IT_number 14
_symmetry_cell_setting monoclinic
_symmetry_space_group_name_Hall '-P 2ybc'
_symmetry_space_group_name_H-M 'P 1 21/c 1'
_atom_sites_solution_hydrogens geom
_atom_sites_solution_primary direct
_atom_sites_solution_secondary difmap
_audit_creation_method SHELXL-97
_cell_angle_alpha 90.00
_cell_angle_beta 94.577(5)
_cell_angle_gamma 90.00
_cell_formula_units_Z 4
_cell_length_a 24.516(3)
_cell_length_b 15.4509(17)
_cell_length_c 24.233(3)
_cell_measurement_reflns_used 8987
_cell_measurement_temperature 100(2)
_cell_measurement_theta_max 24.9
_cell_measurement_theta_min 2.5
_cell_volume 9150.0(19)
_computing_cell_refinement Apex2
_computing_data_collection Apex2
_computing_data_reduction Apex2
_computing_structure_refinement 'SHELXL-97 (Sheldrick, 1997)'
_computing_structure_solution 'SHELXS-97 (Sheldrick, 1997)'
_diffrn_ambient_temperature 100(2)
_diffrn_measured_fraction_theta_full 0.997
_diffrn_measured_fraction_theta_max 0.997
_diffrn_measurement_device_type 'Bruker Apex CCD'
_diffrn_measurement_method '\w scans'
_diffrn_radiation_monochromator graphite
_diffrn_radiation_source 'fine-focus sealed tube'
_diffrn_radiation_type MoK\a
_diffrn_radiation_wavelength 0.71073
_diffrn_reflns_av_R_equivalents 0.0567
_diffrn_reflns_av_sigmaI/netI 0.0353
_diffrn_reflns_limit_h_max 29
_diffrn_reflns_limit_h_min -29
_diffrn_reflns_limit_k_max 18
_diffrn_reflns_limit_k_min -18
_diffrn_reflns_limit_l_max 26
_diffrn_reflns_limit_l_min -28
_diffrn_reflns_number 135771
_diffrn_reflns_theta_full 24.99
_diffrn_reflns_theta_max 24.99
_diffrn_reflns_theta_min 1.56
_diffrn_standards_decay_% none
_exptl_absorpt_coefficient_mu 1.005
_exptl_absorpt_correction_T_max 0.7945
_exptl_absorpt_correction_T_min 0.7661
_exptl_absorpt_correction_type empirical
_exptl_absorpt_process_details SADABS
_exptl_crystal_colour orange
_exptl_crystal_density_diffrn 1.587
_exptl_crystal_density_meas ?
_exptl_crystal_density_method 'not measured'
_exptl_crystal_description block
_exptl_crystal_F_000 4504
_exptl_crystal_size_max 0.28
_exptl_crystal_size_mid 0.28
_exptl_crystal_size_min 0.24
_refine_diff_density_max 0.96
_refine_diff_density_min -0.75
_refine_diff_density_rms 0.10
_refine_ls_extinction_coef 0.000031(8)
_refine_ls_extinction_expression Fc^*^=kFc[1+0.001xFc^2^\l^3^/sin(2\q)]^-1/4^
_refine_ls_extinction_method SHELXL
_refine_ls_goodness_of_fit_ref 1.043
_refine_ls_hydrogen_treatment riding
_refine_ls_matrix_type full
_refine_ls_number_parameters 993
_refine_ls_number_reflns 16069
_refine_ls_number_restraints 35
_refine_ls_restrained_S_all 1.063
_refine_ls_R_factor_all 0.0528
_refine_ls_R_factor_gt 0.0359
_refine_ls_shift/su_max 0.001
_refine_ls_shift/su_mean 0.000
_refine_ls_structure_factor_coef Fsqd
_refine_ls_weighting_details 'calc w=1/[\s^2^(Fo^2^)+(0.0273P)^2^+31.9899P] where P=(Fo^2^+2Fc^2^)/3'
_refine_ls_weighting_scheme calc
_refine_ls_wR_factor_gt 0.0775
_refine_ls_wR_factor_ref 0.0860
_reflns_number_gt 12863
_reflns_number_total 16069
_reflns_threshold_expression >2sigma(I)
_cod_data_source_file b910434h.txt
_cod_data_source_block ys09601
_cod_depositor_comments
;
The following automatic conversions were performed:

'_symmetry_cell_setting' value 'Monoclinic' changed to 'monoclinic'
according to /home/saulius/struct/CIF-dictionaries/cif_core.dic
dictionary named 'cif_core.dic' version 2.4.2 from 2011-04-26.

Automatic conversion script
Id: cif_fix_values 1891 2012-01-12 08:04:46Z andrius 

The following automatic conversions were performed:

'_exptl_crystal_density_meas' value 'none' was changed to '?' - the
value is perceived as not measured.

Automatic conversion script
Id: cif_fix_values 3008 2015-01-20 13:52:24Z robertas 
;
_cod_original_cell_volume 9150.1(18)
_cod_original_sg_symbol_H-M P2(1)/c
_cod_database_code 7211568

loop_
_symmetry_equiv_pos_as_xyz
'x, y, z'
'-x, y+1/2, -z+1/2'
'-x, -y, -z'
'x, -y-1/2, z-1/2'

loop_
_atom_site_label
_atom_site_type_symbol
_atom_site_fract_x
_atom_site_fract_y
_atom_site_fract_z
_atom_site_U_iso_or_equiv
_atom_site_adp_type
_atom_site_occupancy
_atom_site_symmetry_multiplicity
_atom_site_calc_flag
_atom_site_refinement_flags
_atom_site_disorder_assembly
_atom_site_disorder_group
Mo1 Mo 0.471601(14) 0.53103(2) 0.131330(13) 0.01433(9) Uani 1 1 d . . .
Mo2 Mo 0.413238(14) 0.36450(2) 0.059477(14) 0.01397(8) Uani 1 1 d . . .
Mo3 Mo 0.559617(14) 0.66355(2) 0.073507(14) 0.01341(8) Uani 1 1 d . . .
Mo4 Mo 0.093121(14) 0.38098(2) 0.577525(15) 0.01703(9) Uani 1 1 d . . .
Mo5 Mo 0.106350(14) 0.41300(2) 0.441170(14) 0.01557(9) Uani 1 1 d . . .
Mo6 Mo -0.013127(14) 0.46984(2) 0.636226(14) 0.01555(9) Uani 1 1 d . . .
Mn1 Mn 0.5000 0.5000 0.0000 0.01012(17) Uani 1 2 d S . .
Mn2 Mn 0.0000 0.5000 0.5000 0.01221(18) Uani 1 2 d S . .
O1 O 0.54234(10) 0.51034(17) 0.06992(10) 0.0126(6) Uani 1 1 d . . .
O2 O 0.43286(11) 0.51232(17) 0.04175(11) 0.0163(6) Uani 1 1 d . . .
O3 O 0.49127(11) 0.36955(18) 0.00918(10) 0.0155(6) Uani 1 1 d . . .
O4 O 0.51860(12) 0.52599(19) 0.18735(11) 0.0231(7) Uani 1 1 d . . .
O5 O 0.41128(12) 0.55942(19) 0.15665(12) 0.0241(7) Uani 1 1 d . . .
O6 O 0.46381(11) 0.40790(18) 0.11813(10) 0.0162(6) Uani 1 1 d . . .
O7 O 0.35189(12) 0.3917(2) 0.08269(12) 0.0265(7) Uani 1 1 d . . .
O8 O 0.42023(12) 0.25606(19) 0.07082(11) 0.0232(7) Uani 1 1 d . . .
O9 O 0.39021(11) 0.36822(18) -0.01967(11) 0.0159(6) Uani 1 1 d . . .
O10 O 0.55404(12) 0.77337(18) 0.06553(12) 0.0216(7) Uani 1 1 d . . .
O11 O 0.48922(11) 0.64094(17) 0.10006(11) 0.0153(6) Uani 1 1 d . . .
O12 O 0.60122(12) 0.64830(19) 0.13248(11) 0.0218(7) Uani 1 1 d . . .
O13 O 0.03258(11) 0.38352(18) 0.49451(11) 0.0166(6) Uani 1 1 d . . .
O14 O 0.04778(11) 0.51522(17) 0.57395(11) 0.0167(6) Uani 1 1 d . . .
O15 O 0.05689(10) 0.54236(17) 0.45671(11) 0.0142(6) Uani 1 1 d . . .
O16 O 0.02468(11) 0.36977(18) 0.61092(11) 0.0171(6) Uani 1 1 d . . .
O17 O 0.10509(12) 0.27314(19) 0.56832(12) 0.0245(7) Uani 1 1 d . . .
O18 O 0.13758(12) 0.4120(2) 0.63159(12) 0.0254(7) Uani 1 1 d . . .
O19 O 0.12971(11) 0.43340(18) 0.51794(11) 0.0180(6) Uani 1 1 d . . .
O20 O 0.12425(12) 0.30715(19) 0.43278(12) 0.0235(7) Uani 1 1 d . . .
O21 O 0.15598(11) 0.47132(19) 0.41295(12) 0.0218(7) Uani 1 1 d . . .
O22 O 0.04655(11) 0.42097(18) 0.38528(11) 0.0171(6) Uani 1 1 d . . .
O23 O 0.02707(12) 0.5025(2) 0.69331(12) 0.0240(7) Uani 1 1 d . . .
O24 O -0.06683(11) 0.41668(19) 0.66147(12) 0.0220(7) Uani 1 1 d . . .
O25 O 0.6763(2) 0.1672(3) 0.0615(3) 0.118(3) Uani 1 1 d . . .
H25 H 0.6537 0.2067 0.0531 0.176 Uiso 1 1 calc R . .
O26 O -0.09607(15) 0.0897(2) 0.44347(19) 0.0494(11) Uani 1 1 d . . .
H26 H -0.0829 0.1363 0.4565 0.074 Uiso 1 1 calc R . .
N1 N 0.63639(14) 0.3219(2) 0.05207(14) 0.0201(8) Uani 1 1 d . . .
N2 N -0.09440(14) 0.2597(2) 0.45845(14) 0.0194(8) Uani 1 1 d . . .
N3 N 0.29844(13) 0.3821(2) 0.49338(14) 0.0180(8) Uani 1 1 d . . .
N4 N 0.0640(2) 0.2905(3) 0.24347(18) 0.0564(14) Uani 1 1 d D . .
N5 N 0.4922(2) 0.8004(3) 0.23332(17) 0.0508(14) Uani 1 1 d D . .
C10 C 0.59198(17) 0.3836(3) 0.03522(17) 0.0176(9) Uani 1 1 d . . .
C11 C 0.58544(17) 0.4484(3) 0.08280(16) 0.0174(9) Uani 1 1 d . . .
H11A H 0.5775 0.4160 0.1165 0.021 Uiso 1 1 calc R . .
H11B H 0.6204 0.4797 0.0910 0.021 Uiso 1 1 calc R . .
C12 C 0.54122(16) 0.3246(3) 0.02566(17) 0.0183(9) Uani 1 1 d . . .
H12A H 0.5482 0.2816 -0.0032 0.022 Uiso 1 1 calc R . .
H12B H 0.5363 0.2925 0.0603 0.022 Uiso 1 1 calc R . .
C13 C 0.39194(17) 0.5713(3) 0.01785(16) 0.0174(9) Uani 1 1 d . . .
H13A H 0.3849 0.6160 0.0456 0.021 Uiso 1 1 calc R . .
H13B H 0.3574 0.5390 0.0092 0.021 Uiso 1 1 calc R . .
C14 C 0.68444(19) 0.3496(3) 0.0671(2) 0.0291(11) Uani 1 1 d . . .
H14 H 0.6909 0.4102 0.0679 0.035 Uiso 1 1 calc R . .
C15 C 0.72983(18) 0.2908(3) 0.08335(19) 0.0269(11) Uani 1 1 d . . .
C16 C 0.7797(2) 0.3244(4) 0.1037(3) 0.069(2) Uani 1 1 d . . .
H16 H 0.7842 0.3854 0.1061 0.083 Uiso 1 1 calc R . .
C17 C 0.8233(2) 0.2711(4) 0.1208(3) 0.073(2) Uani 1 1 d . . .
H17 H 0.8574 0.2953 0.1344 0.088 Uiso 1 1 calc R . .
C18 C 0.8167(2) 0.1832(4) 0.1178(2) 0.0359(13) Uani 1 1 d . . .
H18 H 0.8460 0.1460 0.1301 0.043 Uiso 1 1 calc R . .
C19 C 0.7685(2) 0.1494(4) 0.0976(2) 0.0472(15) Uani 1 1 d . . .
H19 H 0.7646 0.0884 0.0948 0.057 Uiso 1 1 calc R . .
C20 C 0.7243(2) 0.2024(3) 0.0806(2) 0.0412(14) Uani 1 1 d . . .
C21 C -0.06526(16) 0.3427(3) 0.47084(17) 0.0167(9) Uani 1 1 d . . .
C22 C -0.00504(16) 0.3138(3) 0.48002(18) 0.0190(9) Uani 1 1 d . . .
H22A H -0.0019 0.2699 0.5099 0.023 Uiso 1 1 calc R . .
H22B H 0.0057 0.2858 0.4458 0.023 Uiso 1 1 calc R . .
C23 C 0.07563(17) 0.5968(3) 0.57977(17) 0.0190(9) Uani 1 1 d . . .
H23A H 0.1154 0.5860 0.5860 0.023 Uiso 1 1 calc R . .
H23B H 0.0638 0.6267 0.6129 0.023 Uiso 1 1 calc R . .
C24 C 0.08569(16) 0.6199(3) 0.47573(17) 0.0185(9) Uani 1 1 d . . .
H24A H 0.0815 0.6643 0.4463 0.022 Uiso 1 1 calc R . .
H24B H 0.1252 0.6065 0.4822 0.022 Uiso 1 1 calc R . .
C25 C -0.14565(19) 0.2591(3) 0.4473(2) 0.0301(11) Uani 1 1 d . . .
H25A H -0.1649 0.3123 0.4487 0.036 Uiso 1 1 calc R . .
C26 C -0.17697(18) 0.1803(3) 0.43243(19) 0.0244(10) Uani 1 1 d . . .
C27 C -0.2325(2) 0.1848(3) 0.4176(3) 0.0442(14) Uani 1 1 d . . .
H27 H -0.2503 0.2394 0.4185 0.053 Uiso 1 1 calc R . .
C28 C -0.2631(2) 0.1128(4) 0.4016(2) 0.0414(14) Uani 1 1 d . . .
H28 H -0.3012 0.1177 0.3914 0.050 Uiso 1 1 calc R . .
C29 C -0.2373(2) 0.0339(4) 0.4006(2) 0.0430(14) Uani 1 1 d . . .
H29 H -0.2581 -0.0163 0.3905 0.052 Uiso 1 1 calc R . .
C30 C -0.1813(2) 0.0259(3) 0.4141(2) 0.0437(14) Uani 1 1 d . . .
H30 H -0.1638 -0.0288 0.4118 0.052 Uiso 1 1 calc R . .
C31 C -0.1509(2) 0.0993(3) 0.4311(2) 0.0344(12) Uani 1 1 d . . .
C32 C 0.35979(17) 0.3995(3) 0.49223(17) 0.0194(9) Uiso 1 1 d . . .
H32A H 0.3746 0.4157 0.5300 0.023 Uiso 1 1 calc R . .
H32B H 0.3779 0.3451 0.4823 0.023 Uiso 1 1 calc R . .
C33 C 0.37499(18) 0.4699(3) 0.4524(2) 0.0308(11) Uani 1 1 d . . .
H33A H 0.3543 0.5233 0.4594 0.037 Uiso 1 1 calc R . .
H33B H 0.3647 0.4511 0.4139 0.037 Uiso 1 1 calc R . .
C34 C 0.43604(19) 0.4891(3) 0.4590(2) 0.0295(11) Uani 1 1 d . . .
H34A H 0.4465 0.5045 0.4981 0.035 Uiso 1 1 calc R . .
H34B H 0.4564 0.4362 0.4503 0.035 Uiso 1 1 calc R . .
C35 C 0.4525(2) 0.5621(4) 0.4220(3) 0.0508(16) Uani 1 1 d . . .
H35A H 0.4448 0.5454 0.3832 0.076 Uiso 1 1 calc R . .
H35B H 0.4916 0.5738 0.4294 0.076 Uiso 1 1 calc R . .
H35C H 0.4316 0.6142 0.4296 0.076 Uiso 1 1 calc R . .
C36 C 0.26953(17) 0.4600(3) 0.51702(17) 0.0195(9) Uani 1 1 d . . .
H36A H 0.2802 0.5125 0.4971 0.023 Uiso 1 1 calc R . .
H36B H 0.2296 0.4523 0.5090 0.023 Uiso 1 1 calc R . .
C37 C 0.28088(18) 0.4760(3) 0.57880(18) 0.0229(10) Uani 1 1 d . . .
H37A H 0.3200 0.4901 0.5874 0.027 Uiso 1 1 calc R . .
H37B H 0.2722 0.4235 0.5998 0.027 Uiso 1 1 calc R . .
C38 C 0.2454(2) 0.5512(3) 0.5951(2) 0.0323(12) Uani 1 1 d . . .
H38A H 0.2067 0.5382 0.5832 0.039 Uiso 1 1 calc R . .
H38B H 0.2559 0.6038 0.5752 0.039 Uiso 1 1 calc R . .
C39 C 0.2505(2) 0.5692(4) 0.6572(2) 0.0416(13) Uani 1 1 d . . .
H39A H 0.2374 0.5189 0.6770 0.062 Uiso 1 1 calc R . .
H39B H 0.2284 0.6200 0.6650 0.062 Uiso 1 1 calc R . .
H39C H 0.2889 0.5804 0.6695 0.062 Uiso 1 1 calc R . .
C40 C 0.27147(17) 0.3689(3) 0.43510(17) 0.0222(10) Uani 1 1 d . . .
H40A H 0.2322 0.3563 0.4380 0.027 Uiso 1 1 calc R . .
H40B H 0.2737 0.4241 0.4146 0.027 Uiso 1 1 calc R . .
C41 C 0.29523(18) 0.2976(3) 0.40100(18) 0.0245(10) Uani 1 1 d . . .
H41A H 0.2931 0.2413 0.4203 0.029 Uiso 1 1 calc R . .
H41B H 0.3341 0.3100 0.3958 0.029 Uiso 1 1 calc R . .
C42 C 0.2620(2) 0.2939(4) 0.3448(2) 0.0377(13) Uani 1 1 d . . .
H42A H 0.2228 0.2869 0.3508 0.045 Uiso 1 1 calc R . .
H42B H 0.2663 0.3495 0.3252 0.045 Uiso 1 1 calc R . .
C43 C 0.2796(2) 0.2199(4) 0.3083(2) 0.0428(14) Uani 1 1 d . . .
H43A H 0.3180 0.2276 0.3009 0.064 Uiso 1 1 calc R . .
H43B H 0.2568 0.2200 0.2732 0.064 Uiso 1 1 calc R . .
H43C H 0.2753 0.1646 0.3273 0.064 Uiso 1 1 calc R . .
C44 C 0.29194(16) 0.3020(3) 0.52892(18) 0.0195(9) Uani 1 1 d . . .
H44A H 0.3092 0.2524 0.5112 0.023 Uiso 1 1 calc R . .
H44B H 0.3121 0.3115 0.5654 0.023 Uiso 1 1 calc R . .
C45 C 0.23335(17) 0.2784(3) 0.5380(2) 0.0283(11) Uani 1 1 d . . .
H45A H 0.2146 0.2579 0.5028 0.034 Uiso 1 1 calc R . .
H45B H 0.2138 0.3304 0.5499 0.034 Uiso 1 1 calc R . .
C46 C 0.2310(2) 0.2073(3) 0.5821(2) 0.0354(12) Uani 1 1 d . . .
H46A H 0.1937 0.1823 0.5797 0.043 Uiso 1 1 calc R . .
H46B H 0.2568 0.1605 0.5739 0.043 Uiso 1 1 calc R . .
C47 C 0.2450(3) 0.2388(4) 0.6403(3) 0.0606(18) Uani 1 1 d . . .
H47A H 0.2828 0.2601 0.6439 0.091 Uiso 1 1 calc R . .
H47B H 0.2413 0.1910 0.6664 0.091 Uiso 1 1 calc R . .
H47C H 0.2201 0.2857 0.6487 0.091 Uiso 1 1 calc R . .
C48 C 0.0183(3) 0.2775(5) 0.2819(3) 0.0641(19) Uani 1 1 d . A .
H48A H 0.0351 0.2673 0.3198 0.077 Uiso 1 1 calc R . .
H48B H -0.0032 0.3317 0.2826 0.077 Uiso 1 1 calc R . .
C49 C -0.0205(3) 0.2039(6) 0.2666(3) 0.083(3) Uani 1 1 d . . .
H49A H -0.0007 0.1482 0.2711 0.100 Uiso 1 1 calc R A .
H49B H -0.0344 0.2094 0.2272 0.100 Uiso 1 1 calc R . .
C50 C -0.0696(4) 0.2045(7) 0.3038(4) 0.106(3) Uiso 1 1 d . A .
H50A H -0.0866 0.1464 0.3028 0.127 Uiso 1 1 calc R . .
H50B H -0.0555 0.2162 0.3425 0.127 Uiso 1 1 calc R . .
C51 C -0.1126(4) 0.2705(7) 0.2866(5) 0.133(4) Uiso 1 1 d . . .
H51A H -0.0951 0.3264 0.2806 0.200 Uiso 1 1 calc R A .
H51B H -0.1378 0.2764 0.3158 0.200 Uiso 1 1 calc R . .
H51C H -0.1330 0.2517 0.2522 0.200 Uiso 1 1 calc R . .
C52 C 0.0961(3) 0.2077(4) 0.2358(2) 0.0478(15) Uani 1 1 d . A .
H52A H 0.0715 0.1656 0.2156 0.057 Uiso 1 1 calc R . .
H52B H 0.1261 0.2209 0.2121 0.057 Uiso 1 1 calc R . .
C53 C 0.1206(3) 0.1647(4) 0.2882(2) 0.0569(17) Uani 1 1 d . . .
H53A H 0.0917 0.1527 0.3134 0.068 Uiso 1 1 calc R A .
H53B H 0.1483 0.2030 0.3075 0.068 Uiso 1 1 calc R . .
C54 C 0.1477(3) 0.0788(5) 0.2714(3) 0.068(2) Uani 1 1 d . A .
H54A H 0.1206 0.0445 0.2481 0.082 Uiso 1 1 calc R . .
H54B H 0.1785 0.0924 0.2488 0.082 Uiso 1 1 calc R . .
C55 C 0.1685(4) 0.0255(6) 0.3198(3) 0.092(3) Uiso 1 1 d . . .
H55A H 0.1976 0.0571 0.3413 0.138 Uiso 1 1 calc R A .
H55B H 0.1830 -0.0293 0.3068 0.138 Uiso 1 1 calc R . .
H55C H 0.1385 0.0137 0.3432 0.138 Uiso 1 1 calc R . .
C56 C 0.0911(6) 0.3665(9) 0.2682(6) 0.057(5) Uiso 0.50 1 d PD A 1
H56A H 0.1048 0.3525 0.3067 0.069 Uiso 0.50 1 calc PR A 1
H56B H 0.0639 0.4136 0.2698 0.069 Uiso 0.50 1 calc PR A 1
C57 C 0.1375(6) 0.3980(10) 0.2377(6) 0.065(5) Uiso 0.50 1 d PD A 1
H57A H 0.1240 0.4210 0.2010 0.078 Uiso 0.50 1 calc PR A 1
H57B H 0.1635 0.3503 0.2323 0.078 Uiso 0.50 1 calc PR A 1
C58 C 0.1654(8) 0.4696(10) 0.2734(8) 0.078(6) Uiso 0.50 1 d PD A 1
H58A H 0.1466 0.4755 0.3079 0.094 Uiso 0.50 1 calc PR A 1
H58B H 0.2038 0.4529 0.2838 0.094 Uiso 0.50 1 calc PR A 1
C59 C 0.1646(6) 0.5457(9) 0.2474(6) 0.069(4) Uiso 0.50 1 d PD A 1
H59A H 0.1763 0.5378 0.2100 0.103 Uiso 0.50 1 calc PR A 1
H59B H 0.1894 0.5860 0.2680 0.103 Uiso 0.50 1 calc PR A 1
H59C H 0.1273 0.5692 0.2450 0.103 Uiso 0.50 1 calc PR A 1
C60 C 0.0325(5) 0.3064(8) 0.1870(4) 0.055(3) Uiso 0.60 1 d PD A 1
H60A H 0.0595 0.3123 0.1589 0.066 Uiso 0.75 1 calc PR A 1
H60B H 0.0103 0.2543 0.1772 0.066 Uiso 0.75 1 calc PR A 1
C61 C -0.0052(6) 0.3849(10) 0.1821(6) 0.070(4) Uiso 0.50 1 d PD A 1
H61A H -0.0340 0.3791 0.2083 0.084 Uiso 0.50 1 calc PR A 1
H61B H 0.0160 0.4381 0.1917 0.084 Uiso 0.50 1 calc PR A 1
C62 C -0.0311(8) 0.3916(14) 0.1239(7) 0.103(6) Uiso 0.50 1 d PD A 1
H62A H -0.0583 0.4391 0.1228 0.124 Uiso 0.50 1 calc PR A 1
H62B H -0.0514 0.3373 0.1152 0.124 Uiso 0.50 1 calc PR A 1
C63 C 0.0065(6) 0.4075(10) 0.0787(6) 0.073(4) Uiso 0.50 1 d PD A 1
H63A H 0.0303 0.4570 0.0886 0.110 Uiso 0.50 1 calc PR A 1
H63B H -0.0153 0.4198 0.0439 0.110 Uiso 0.50 1 calc PR A 1
H63C H 0.0291 0.3560 0.0741 0.110 Uiso 0.50 1 calc PR A 1
C56' C 0.1073(5) 0.3561(8) 0.2735(5) 0.031(3) Uiso 0.50 1 d PD A 2
H56C H 0.0874 0.4099 0.2815 0.037 Uiso 0.50 1 calc PR A 2
H56D H 0.1203 0.3303 0.3096 0.037 Uiso 0.50 1 calc PR A 2
C57' C 0.1581(5) 0.3820(8) 0.2437(5) 0.040(3) Uiso 0.50 1 d PD A 2
H57C H 0.1842 0.3330 0.2452 0.048 Uiso 0.50 1 calc PR A 2
H57D H 0.1470 0.3942 0.2043 0.048 Uiso 0.50 1 calc PR A 2
C58' C 0.1863(7) 0.4612(9) 0.2699(7) 0.065(5) Uiso 0.50 1 d PD A 2
H58C H 0.1572 0.4948 0.2863 0.077 Uiso 0.50 1 calc PR A 2
H58D H 0.2107 0.4393 0.3013 0.077 Uiso 0.50 1 calc PR A 2
C59' C 0.2152(6) 0.5179(10) 0.2444(6) 0.075(4) Uiso 0.50 1 d PD A 2
H59D H 0.2498 0.4914 0.2356 0.112 Uiso 0.50 1 calc PR A 2
H59E H 0.2229 0.5681 0.2685 0.112 Uiso 0.50 1 calc PR A 2
H59F H 0.1946 0.5366 0.2101 0.112 Uiso 0.50 1 calc PR A 2
C60' C 0.0511(6) 0.3283(8) 0.1854(4) 0.024(3) Uiso 0.40 1 d PD A 2
H60C H 0.0860 0.3357 0.1680 0.029 Uiso 0.25 1 calc PR A 2
H60D H 0.0289 0.2855 0.1630 0.029 Uiso 0.25 1 calc PR A 2
C61' C 0.0212(6) 0.4133(8) 0.1825(5) 0.058(4) Uiso 0.50 1 d PD A 2
H61C H 0.0451 0.4584 0.2005 0.069 Uiso 0.50 1 calc PR A 2
H61D H -0.0117 0.4084 0.2035 0.069 Uiso 0.50 1 calc PR A 2
C62' C 0.0037(5) 0.4416(8) 0.1235(4) 0.047(3) Uiso 0.50 1 d PD A 2
H62C H -0.0131 0.4998 0.1247 0.057 Uiso 0.50 1 calc PR A 2
H62D H 0.0367 0.4466 0.1026 0.057 Uiso 0.50 1 calc PR A 2
C63' C -0.0362(6) 0.3815(9) 0.0926(7) 0.068(4) Uiso 0.50 1 d PD A 2
H63D H -0.0237 0.3216 0.0980 0.101 Uiso 0.50 1 calc PR A 2
H63E H -0.0385 0.3956 0.0531 0.101 Uiso 0.50 1 calc PR A 2
H63F H -0.0723 0.3881 0.1067 0.101 Uiso 0.50 1 calc PR A 2
C64 C 0.4708(2) 0.7990(3) 0.17284(19) 0.0359(12) Uani 1 1 d . B .
H64A H 0.5020 0.7881 0.1503 0.043 Uiso 1 1 calc R . .
H64B H 0.4452 0.7497 0.1671 0.043 Uiso 1 1 calc R . .
C65 C 0.4416(2) 0.8803(3) 0.1512(2) 0.0395(13) Uani 1 1 d . . .
H65A H 0.4678 0.9292 0.1524 0.047 Uiso 1 1 calc R B .
H65B H 0.4119 0.8949 0.1749 0.047 Uiso 1 1 calc R . .
C66 C 0.4177(2) 0.8662(4) 0.0918(3) 0.0487(15) Uani 1 1 d . B .
H66A H 0.4045 0.9223 0.0760 0.058 Uiso 1 1 calc R . .
H66B H 0.4469 0.8449 0.0692 0.058 Uiso 1 1 calc R . .
C67 C 0.3709(2) 0.8021(5) 0.0884(3) 0.072(2) Uani 1 1 d . . .
H67A H 0.3847 0.7447 0.0996 0.109 Uiso 1 1 calc R B .
H67B H 0.3543 0.7995 0.0502 0.109 Uiso 1 1 calc R . .
H67C H 0.3434 0.8205 0.1131 0.109 Uiso 1 1 calc R . .
C68 C 0.5325(2) 0.8746(3) 0.2438(2) 0.0396(13) Uani 1 1 d . B .
H68A H 0.5121 0.9298 0.2397 0.048 Uiso 1 1 calc R . .
H68B H 0.5483 0.8710 0.2826 0.048 Uiso 1 1 calc R . .
C69 C 0.5790(2) 0.8769(4) 0.2062(2) 0.0521(16) Uani 1 1 d . . .
H69A H 0.5644 0.8891 0.1677 0.063 Uiso 1 1 calc R B .
H69B H 0.5976 0.8199 0.2067 0.063 Uiso 1 1 calc R . .
C70 C 0.6200(3) 0.9477(6) 0.2263(2) 0.073(2) Uani 1 1 d . B .
H70A H 0.6443 0.9611 0.1967 0.087 Uiso 1 1 calc R . .
H70B H 0.5999 1.0012 0.2346 0.087 Uiso 1 1 calc R . .
C71 C 0.6536(3) 0.9185(6) 0.2772(3) 0.088(2) Uiso 1 1 d . . .
H71A H 0.6295 0.9050 0.3064 0.132 Uiso 1 1 calc R B .
H71B H 0.6790 0.9647 0.2899 0.132 Uiso 1 1 calc R . .
H71C H 0.6744 0.8667 0.2687 0.132 Uiso 1 1 calc R . .
C72 C 0.4350(4) 0.8295(6) 0.2635(4) 0.029(2) Uiso 0.50 1 d PD B 1
C73 C 0.4196(5) 0.7278(8) 0.2740(6) 0.066(4) Uiso 0.50 1 d PD B 1
H73A H 0.4129 0.6952 0.2390 0.080 Uiso 0.50 1 calc PR B 1
H73B H 0.4480 0.6980 0.2985 0.080 Uiso 0.50 1 calc PR B 1
C74 C 0.3673(5) 0.7431(10) 0.3024(6) 0.073(4) Uiso 0.50 1 d PD B 1
H74A H 0.3766 0.7422 0.3429 0.087 Uiso 0.50 1 calc PR B 1
H74B H 0.3539 0.8020 0.2926 0.087 Uiso 0.50 1 calc PR B 1
C75 C 0.3224(8) 0.6822(13) 0.2896(9) 0.090(6) Uiso 0.40 1 d PD B 1
H75A H 0.3204 0.6677 0.2501 0.135 Uiso 0.50 1 calc PR B 1
H75B H 0.2879 0.7086 0.2985 0.135 Uiso 0.50 1 calc PR B 1
H75C H 0.3290 0.6294 0.3115 0.135 Uiso 0.50 1 calc PR B 1
C76 C 0.5347(4) 0.7165(6) 0.2439(4) 0.031(2) Uiso 0.50 1 d PD B 1
H76A H 0.5130 0.6631 0.2364 0.037 Uiso 0.50 1 calc PR B 1
H76B H 0.5616 0.7196 0.2156 0.037 Uiso 0.50 1 calc PR B 1
C77 C 0.5669(5) 0.7054(7) 0.3006(4) 0.046(3) Uiso 0.50 1 d PD B 1
H77A H 0.5435 0.7235 0.3300 0.055 Uiso 0.50 1 calc PR B 1
H77B H 0.5992 0.7441 0.3025 0.055 Uiso 0.50 1 calc PR B 1
C78 C 0.5864(5) 0.6116(6) 0.3121(4) 0.034(2) Uiso 0.50 1 d PD B 1
H78A H 0.6011 0.6068 0.3512 0.040 Uiso 0.50 1 calc PR B 1
H78B H 0.5547 0.5720 0.3065 0.040 Uiso 0.50 1 calc PR B 1
C79 C 0.6298(4) 0.5838(7) 0.2751(4) 0.041(3) Uiso 0.50 1 d PD B 1
C72' C 0.4529(4) 0.8020(8) 0.2753(4) 0.033(2) Uiso 0.50 1 d PD B 2
H72C H 0.4513 0.8617 0.2900 0.040 Uiso 0.50 1 calc PR B 2
H72D H 0.4667 0.7641 0.3063 0.040 Uiso 0.50 1 calc PR B 2
C73' C 0.3882(4) 0.7704(8) 0.2541(5) 0.044(3) Uiso 0.50 1 d PD B 2
H73C H 0.3809 0.7898 0.2153 0.053 Uiso 0.50 1 calc PR B 2
H73D H 0.3881 0.7063 0.2535 0.053 Uiso 0.50 1 calc PR B 2
C74' C 0.3387(5) 0.7992(8) 0.2858(5) 0.058(3) Uiso 0.50 1 d PD B 2
C75' C 0.2885(5) 0.7458(9) 0.2719(6) 0.068(4) Uiso 0.50 1 d PD B 2
H75D H 0.2777 0.7504 0.2322 0.103 Uiso 0.50 1 calc PR B 2
H75E H 0.2587 0.7669 0.2930 0.103 Uiso 0.50 1 calc PR B 2
H75F H 0.2962 0.6852 0.2815 0.103 Uiso 0.50 1 calc PR B 2
C76' C 0.5052(4) 0.7104(5) 0.2467(3) 0.0183(18) Uiso 0.50 1 d PD B 2
H76C H 0.5366 0.6919 0.2263 0.022 Uiso 0.50 1 calc PR B 2
H76D H 0.4734 0.6736 0.2344 0.022 Uiso 0.50 1 calc PR B 2
C77' C 0.5191(4) 0.6973(6) 0.3085(4) 0.032(2) Uiso 0.50 1 d PD B 2
H77C H 0.5363 0.7505 0.3248 0.038 Uiso 0.50 1 calc PR B 2
H77D H 0.4852 0.6861 0.3270 0.038 Uiso 0.50 1 calc PR B 2
C78' C 0.5582(4) 0.6215(6) 0.3183(4) 0.028(2) Uiso 0.50 1 d PD B 2
H78C H 0.5581 0.6022 0.3573 0.034 Uiso 0.50 1 calc PR B 2
H78D H 0.5454 0.5726 0.2942 0.034 Uiso 0.50 1 calc PR B 2
C79' C 0.6160(4) 0.6458(7) 0.3061(4) 0.040(3) Uiso 0.50 1 d PD B 2
H79D H 0.6165 0.6616 0.2670 0.060 Uiso 0.50 1 calc PR B 2
H79E H 0.6404 0.5964 0.3142 0.060 Uiso 0.50 1 calc PR B 2
H79F H 0.6285 0.6950 0.3293 0.060 Uiso 0.50 1 calc PR B 2
C81 C 0.2483(3) 0.4354(5) 0.9623(3) 0.0662(19) Uiso 1 1 d . . .
H81A H 0.2621 0.4222 1.0005 0.099 Uiso 1 1 calc R . .
H81B H 0.2228 0.3900 0.9487 0.099 Uiso 1 1 calc R . .
H81C H 0.2295 0.4913 0.9613 0.099 Uiso 1 1 calc R . .
O27 O 0.29149(17) 0.4389(3) 0.92946(18) 0.0571(11) Uiso 1 1 d . . .
H27A H 0.2814 0.4201 0.8977 0.086 Uiso 1 1 calc R . .
C82 C 0.6825(4) 0.4944(7) 0.2090(4) 0.034(2) Uiso 0.50 1 d P . .
H82A H 0.6965 0.5396 0.2347 0.051 Uiso 0.50 1 calc PR . .
H82B H 0.6799 0.5172 0.1711 0.051 Uiso 0.50 1 calc PR . .
H82C H 0.7075 0.4448 0.2114 0.051 Uiso 0.50 1 calc PR . .
O28 O 0.6306(3) 0.4680(5) 0.2227(3) 0.0382(17) Uiso 0.50 1 d P . .
H28A H 0.6097 0.5111 0.2228 0.057 Uiso 1 1 calc R . .
O29 O 0.0831(5) 0.1020(8) 0.4741(4) 0.058(3) Uiso 0.40 1 d PD . .
O29' O 0.0584(5) 0.1262(9) 0.4290(5) 0.044(3) Uiso 0.32 1 d PD . .
O29" O 0.0255(5) 0.1318(9) 0.3923(6) 0.045(3) Uiso 0.28 1 d P . .
C83 C 0.0782(7) 0.1455(10) 0.4188(6) 0.072(4) Uiso 0.55 1 d PD . .
C83' C 0.1097(8) 0.1066(15) 0.4667(9) 0.097(7) Uiso 0.45 1 d PD . .

loop_
_atom_site_aniso_label
_atom_site_aniso_U_11
_atom_site_aniso_U_22
_atom_site_aniso_U_33
_atom_site_aniso_U_23
_atom_site_aniso_U_13
_atom_site_aniso_U_12
Mo1 0.01816(19) 0.01419(19) 0.01101(17) -0.00173(14) 0.00348(14) -0.00294(15)
Mo2 0.01553(18) 0.01433(19) 0.01228(17) -0.00022(14) 0.00264(13) -0.00400(15)
Mo3 0.01522(18) 0.01268(19) 0.01247(17) -0.00177(14) 0.00198(13) -0.00224(14)
Mo4 0.01286(18) 0.0200(2) 0.01827(18) 0.00386(15) 0.00129(14) 0.00229(15)
Mo5 0.01178(18) 0.0174(2) 0.01764(18) 0.00011(15) 0.00179(14) 0.00100(15)
Mo6 0.01282(18) 0.0186(2) 0.01520(18) -0.00004(14) 0.00102(14) -0.00043(15)
Mn1 0.0113(4) 0.0099(4) 0.0093(4) -0.0010(3) 0.0014(3) -0.0001(3)
Mn2 0.0101(4) 0.0115(4) 0.0150(4) -0.0004(3) 0.0005(3) -0.0016(3)
O1 0.0144(14) 0.0119(15) 0.0113(13) -0.0004(11) 0.0000(11) 0.0012(11)
O2 0.0160(15) 0.0133(15) 0.0186(14) -0.0013(12) -0.0037(12) 0.0030(12)
O3 0.0162(15) 0.0177(15) 0.0125(14) -0.0007(11) -0.0004(11) 0.0058(12)
O4 0.0355(18) 0.0178(16) 0.0151(14) 0.0009(12) -0.0030(13) -0.0055(14)
O5 0.0250(17) 0.0222(17) 0.0268(16) -0.0057(13) 0.0129(13) -0.0031(13)
O6 0.0198(15) 0.0163(15) 0.0124(14) 0.0009(11) 0.0017(11) -0.0025(12)
O7 0.0198(16) 0.0348(19) 0.0259(17) -0.0091(14) 0.0079(13) -0.0044(14)
O8 0.0345(18) 0.0155(16) 0.0187(15) 0.0000(12) -0.0036(13) -0.0055(14)
O9 0.0140(14) 0.0161(15) 0.0176(14) -0.0007(12) 0.0017(11) -0.0010(12)
O10 0.0242(16) 0.0145(16) 0.0273(16) -0.0034(13) 0.0094(13) -0.0027(13)
O11 0.0176(15) 0.0120(15) 0.0162(14) -0.0033(11) 0.0020(11) -0.0002(12)
O12 0.0238(16) 0.0255(17) 0.0161(15) -0.0040(12) 0.0010(12) -0.0064(13)
O13 0.0138(14) 0.0169(15) 0.0191(15) -0.0021(12) 0.0014(11) -0.0048(12)
O14 0.0139(15) 0.0122(15) 0.0242(15) -0.0009(12) 0.0032(12) -0.0020(12)
O15 0.0122(14) 0.0130(15) 0.0173(14) -0.0011(11) 0.0003(11) -0.0018(11)
O16 0.0167(15) 0.0155(15) 0.0192(15) 0.0038(12) 0.0025(12) 0.0010(12)
O17 0.0180(16) 0.0223(17) 0.0339(18) 0.0023(14) 0.0061(13) 0.0028(13)
O18 0.0205(16) 0.0320(19) 0.0233(16) 0.0051(14) -0.0008(13) -0.0044(14)
O19 0.0104(14) 0.0225(16) 0.0212(15) 0.0030(12) 0.0022(11) 0.0007(12)
O20 0.0249(17) 0.0188(17) 0.0273(16) -0.0005(13) 0.0054(13) 0.0032(13)
O21 0.0156(15) 0.0244(17) 0.0253(16) 0.0026(13) 0.0015(12) 0.0008(13)
O22 0.0147(15) 0.0176(16) 0.0191(14) -0.0021(12) 0.0026(12) 0.0002(12)
O23 0.0192(16) 0.0276(18) 0.0246(16) -0.0036(13) -0.0017(13) -0.0005(13)
O24 0.0165(15) 0.0259(18) 0.0238(16) 0.0044(13) 0.0028(12) -0.0024(13)
O25 0.069(3) 0.020(2) 0.245(7) -0.018(3) -0.104(4) 0.008(2)
O26 0.041(2) 0.022(2) 0.082(3) -0.005(2) -0.018(2) 0.0003(17)
N1 0.0169(19) 0.020(2) 0.0227(19) -0.0044(15) -0.0054(15) 0.0075(15)
N2 0.0168(19) 0.019(2) 0.0223(19) 0.0004(15) -0.0016(15) -0.0067(15)
N3 0.0135(18) 0.0161(19) 0.0244(19) 0.0019(15) 0.0023(15) 0.0018(15)
N4 0.077(4) 0.061(4) 0.033(3) -0.025(2) 0.014(2) 0.001(3)
N5 0.107(4) 0.026(3) 0.022(2) -0.0101(19) 0.022(2) -0.008(3)
C10 0.018(2) 0.014(2) 0.020(2) -0.0020(17) -0.0035(17) 0.0046(17)
C11 0.018(2) 0.017(2) 0.017(2) -0.0018(17) -0.0028(17) 0.0058(18)
C12 0.016(2) 0.017(2) 0.021(2) 0.0011(17) -0.0040(17) 0.0059(18)
C13 0.018(2) 0.013(2) 0.021(2) -0.0030(17) -0.0006(17) 0.0055(17)
C14 0.027(3) 0.020(3) 0.039(3) 0.000(2) -0.002(2) 0.005(2)
C15 0.018(2) 0.031(3) 0.031(3) 0.002(2) -0.0008(19) 0.009(2)
C16 0.030(3) 0.036(4) 0.137(7) 0.019(4) -0.020(4) 0.001(3)
C17 0.020(3) 0.056(4) 0.139(7) 0.025(4) -0.025(4) 0.003(3)
C18 0.027(3) 0.050(4) 0.031(3) 0.004(2) 0.002(2) 0.023(2)
C19 0.046(3) 0.029(3) 0.062(4) -0.011(3) -0.023(3) 0.020(3)
C20 0.038(3) 0.028(3) 0.053(3) -0.013(3) -0.023(3) 0.013(2)
C21 0.014(2) 0.013(2) 0.023(2) -0.0014(17) 0.0019(17) -0.0037(17)
C22 0.018(2) 0.013(2) 0.026(2) -0.0037(18) 0.0025(18) -0.0034(18)
C23 0.014(2) 0.016(2) 0.026(2) -0.0034(18) 0.0008(18) -0.0082(17)
C24 0.013(2) 0.019(2) 0.024(2) -0.0024(18) 0.0022(17) -0.0056(18)
C25 0.024(3) 0.018(3) 0.048(3) -0.010(2) 0.005(2) 0.001(2)
C26 0.022(2) 0.019(2) 0.032(3) -0.006(2) 0.004(2) -0.0070(19)
C27 0.030(3) 0.026(3) 0.076(4) -0.007(3) 0.004(3) -0.001(2)
C28 0.025(3) 0.044(4) 0.055(3) -0.008(3) 0.001(2) -0.016(2)
C29 0.057(4) 0.031(3) 0.039(3) 0.007(2) -0.011(3) -0.025(3)
C30 0.053(4) 0.024(3) 0.051(3) 0.008(2) -0.014(3) -0.010(3)
C31 0.036(3) 0.027(3) 0.039(3) 0.003(2) -0.007(2) -0.009(2)
C33 0.018(2) 0.024(3) 0.050(3) 0.008(2) 0.003(2) 0.000(2)
C34 0.023(3) 0.031(3) 0.035(3) -0.006(2) 0.008(2) -0.005(2)
C35 0.033(3) 0.029(3) 0.093(5) 0.006(3) 0.025(3) -0.005(2)
C36 0.015(2) 0.015(2) 0.028(2) 0.0018(18) 0.0006(18) 0.0042(18)
C37 0.021(2) 0.020(2) 0.028(2) 0.0032(19) 0.0026(19) -0.0004(19)
C38 0.026(3) 0.028(3) 0.042(3) -0.011(2) 0.002(2) 0.004(2)
C39 0.045(3) 0.041(3) 0.041(3) -0.012(3) 0.014(3) 0.004(3)
C40 0.015(2) 0.026(3) 0.025(2) 0.0006(19) -0.0032(18) -0.0007(19)
C41 0.020(2) 0.026(3) 0.027(2) -0.002(2) 0.0012(19) 0.004(2)
C42 0.024(3) 0.051(4) 0.037(3) -0.011(3) -0.003(2) 0.007(2)
C43 0.036(3) 0.058(4) 0.034(3) -0.014(3) -0.001(2) 0.006(3)
C44 0.016(2) 0.016(2) 0.027(2) 0.0007(18) 0.0015(18) 0.0011(18)
C45 0.016(2) 0.018(2) 0.051(3) 0.008(2) 0.006(2) 0.0023(19)
C46 0.020(3) 0.024(3) 0.063(4) 0.011(2) 0.010(2) 0.002(2)
C47 0.068(4) 0.063(4) 0.055(4) 0.019(3) 0.029(3) -0.005(4)
C48 0.072(5) 0.080(5) 0.043(4) -0.033(3) 0.020(3) -0.004(4)
C49 0.067(5) 0.107(7) 0.078(5) -0.055(5) 0.022(4) -0.013(5)
C52 0.059(4) 0.050(4) 0.034(3) -0.019(3) 0.002(3) -0.004(3)
C53 0.059(4) 0.076(5) 0.036(3) -0.009(3) 0.007(3) -0.014(4)
C54 0.071(5) 0.089(6) 0.043(4) 0.005(4) -0.007(3) -0.005(4)
C64 0.058(4) 0.027(3) 0.024(2) -0.011(2) 0.013(2) -0.002(3)
C65 0.034(3) 0.030(3) 0.056(3) -0.013(3) 0.011(3) 0.001(2)
C66 0.039(3) 0.039(3) 0.067(4) -0.017(3) -0.006(3) 0.018(3)
C67 0.037(4) 0.077(5) 0.104(6) -0.052(4) 0.004(4) 0.008(3)
C68 0.064(4) 0.031(3) 0.025(3) -0.007(2) 0.010(2) 0.007(3)
C69 0.053(4) 0.068(4) 0.036(3) -0.013(3) 0.009(3) 0.010(3)
C70 0.047(4) 0.139(7) 0.034(3) -0.023(4) 0.010(3) -0.005(4)

loop_
_atom_type_symbol
_atom_type_description
_atom_type_scat_dispersion_real
_atom_type_scat_dispersion_imag
_atom_type_scat_source
Mo Mo -1.6832 0.6857 'International Tables Vol C Tables 4.2.6.8 and 6.1.1.4'
Mn Mn 0.3368 0.7283 'International Tables Vol C Tables 4.2.6.8 and 6.1.1.4'
O O 0.0106 0.0060 'International Tables Vol C Tables 4.2.6.8 and 6.1.1.4'
N N 0.0061 0.0033 'International Tables Vol C Tables 4.2.6.8 and 6.1.1.4'
C C 0.0033 0.0016 'International Tables Vol C Tables 4.2.6.8 and 6.1.1.4'
H H 0.0000 0.0000 'International Tables Vol C Tables 4.2.6.8 and 6.1.1.4'

loop_
_geom_angle_atom_site_label_1
_geom_angle_atom_site_label_2
_geom_angle_atom_site_label_3
_geom_angle
_geom_angle_site_symmetry_1
_geom_angle_site_symmetry_3
O5 Mo1 O4 105.96(14) . .
O5 Mo1 O11 98.24(13) . .
O4 Mo1 O11 101.23(12) . .
O5 Mo1 O6 103.62(13) . .
O4 Mo1 O6 97.91(12) . .
O11 Mo1 O6 145.60(11) . .
O5 Mo1 O2 93.84(12) . .
O4 Mo1 O2 159.63(12) . .
O11 Mo1 O2 80.16(10) . .
O6 Mo1 O2 72.24(10) . .
O5 Mo1 O1 161.96(12) . .
O4 Mo1 O1 90.67(12) . .
O11 Mo1 O1 71.12(10) . .
O6 Mo1 O1 80.39(10) . .
O2 Mo1 O1 70.38(9) . .
O7 Mo2 O8 105.68(15) . .
O7 Mo2 O6 101.74(13) . .
O8 Mo2 O6 99.92(12) . .
O7 Mo2 O9 97.09(13) . .
O8 Mo2 O9 101.80(12) . .
O6 Mo2 O9 146.08(11) . .
O7 Mo2 O3 160.31(13) . .
O8 Mo2 O3 92.33(12) . .
O6 Mo2 O3 82.46(10) . .
O9 Mo2 O3 70.96(10) . .
O7 Mo2 O2 91.09(13) . .
O8 Mo2 O2 162.41(12) . .
O6 Mo2 O2 70.87(10) . .
O9 Mo2 O2 80.88(10) . .
O3 Mo2 O2 71.94(9) . .
O12 Mo3 O10 105.59(14) . .
O12 Mo3 O11 100.80(12) . .
O10 Mo3 O11 98.76(12) . .
O12 Mo3 O9 99.25(13) . 3_665
O10 Mo3 O9 103.04(12) . 3_665
O11 Mo3 O9 145.03(11) . 3_665
O12 Mo3 O3 159.02(12) . 3_665
O10 Mo3 O3 95.05(12) . 3_665
O11 Mo3 O3 79.32(10) . 3_665
O9 Mo3 O3 71.87(10) 3_665 3_665
O12 Mo3 O1 89.21(11) . .
O10 Mo3 O1 163.57(12) . .
O11 Mo3 O1 70.90(10) . .
O9 Mo3 O1 81.07(10) 3_665 .
O3 Mo3 O1 70.87(9) 3_665 .
O18 Mo4 O17 105.56(15) . .
O18 Mo4 O16 103.13(13) . .
O17 Mo4 O16 97.55(13) . .
O18 Mo4 O19 98.61(13) . .
O17 Mo4 O19 102.47(13) . .
O16 Mo4 O19 145.16(11) . .
O18 Mo4 O14 92.97(13) . .
O17 Mo4 O14 160.12(12) . .
O16 Mo4 O14 70.74(10) . .
O19 Mo4 O14 81.33(11) . .
O18 Mo4 O13 162.38(12) . .
O17 Mo4 O13 90.44(12) . .
O16 Mo4 O13 81.53(10) . .
O19 Mo4 O13 70.18(10) . .
O14 Mo4 O13 72.31(9) . .
O21 Mo5 O20 105.09(14) . .
O21 Mo5 O22 102.30(13) . .
O20 Mo5 O22 99.57(13) . .
O21 Mo5 O19 97.72(13) . .
O20 Mo5 O19 102.23(13) . .
O22 Mo5 O19 145.27(11) . .
O21 Mo5 O13 158.51(12) . .
O20 Mo5 O13 95.52(12) . .
O22 Mo5 O13 79.77(10) . .
O19 Mo5 O13 71.54(10) . .
O21 Mo5 O15 90.49(12) . .
O20 Mo5 O15 163.68(12) . .
O22 Mo5 O15 71.82(10) . .
O19 Mo5 O15 79.99(10) . .
O13 Mo5 O15 69.64(9) . .
O24 Mo6 O23 105.28(14) . .
O24 Mo6 O16 97.60(13) . .
O23 Mo6 O16 103.49(13) . .
O24 Mo6 O22 101.22(13) . 3_566
O23 Mo6 O22 99.53(13) . 3_566
O16 Mo6 O22 145.09(11) . 3_566
O24 Mo6 O14 159.38(12) . .
O23 Mo6 O14 94.47(12) . .
O16 Mo6 O14 71.58(10) . .
O22 Mo6 O14 80.86(10) 3_566 .
O24 Mo6 O15 89.92(11) . 3_566
O23 Mo6 O15 163.53(12) . 3_566
O16 Mo6 O15 80.24(10) . 3_566
O22 Mo6 O15 70.73(10) 3_566 3_566
O14 Mo6 O15 71.25(9) . 3_566
O1 Mn1 O1 180.00(8) 3_665 .
O1 Mn1 O2 87.40(11) 3_665 3_665
O1 Mn1 O2 92.60(11) . 3_665
O1 Mn1 O2 92.60(11) 3_665 .
O1 Mn1 O2 87.40(11) . .
O2 Mn1 O2 180.00(15) 3_665 .
O1 Mn1 O3 92.29(11) 3_665 3_665
O1 Mn1 O3 87.71(11) . 3_665
O2 Mn1 O3 86.64(11) 3_665 3_665
O2 Mn1 O3 93.36(11) . 3_665
O1 Mn1 O3 87.71(11) 3_665 .
O1 Mn1 O3 92.29(11) . .
O2 Mn1 O3 93.36(11) 3_665 .
O2 Mn1 O3 86.64(11) . .
O3 Mn1 O3 180.000(1) 3_665 .
O15 Mn2 O15 180.00(10) . 3_566
O15 Mn2 O13 92.37(11) . 3_566
O15 Mn2 O13 87.63(11) 3_566 3_566
O15 Mn2 O13 87.63(11) . .
O15 Mn2 O13 92.37(11) 3_566 .
O13 Mn2 O13 180.00(15) 3_566 .
O15 Mn2 O14 92.77(11) . .
O15 Mn2 O14 87.23(11) 3_566 .
O13 Mn2 O14 92.41(11) 3_566 .
O13 Mn2 O14 87.59(11) . .
O15 Mn2 O14 87.23(11) . 3_566
O15 Mn2 O14 92.77(11) 3_566 3_566
O13 Mn2 O14 87.59(11) 3_566 3_566
O13 Mn2 O14 92.41(11) . 3_566
O14 Mn2 O14 180.0 . 3_566
C11 O1 Mn1 118.1(2) . .
C11 O1 Mo1 120.6(2) . .
Mn1 O1 Mo1 101.07(11) . .
C11 O1 Mo3 121.5(2) . .
Mn1 O1 Mo3 101.24(11) . .
Mo1 O1 Mo3 88.87(9) . .
C13 O2 Mn1 115.4(2) . .
C13 O2 Mo1 121.2(2) . .
Mn1 O2 Mo1 101.10(11) . .
C13 O2 Mo2 122.3(2) . .
Mn1 O2 Mo2 100.69(11) . .
Mo1 O2 Mo2 91.39(9) . .
C12 O3 Mn1 114.4(2) . .
C12 O3 Mo3 121.2(2) . 3_665
Mn1 O3 Mo3 100.17(10) . 3_665
C12 O3 Mo2 123.4(2) . .
Mn1 O3 Mo2 100.73(11) . .
Mo3 O3 Mo2 92.10(9) 3_665 .
Mo2 O6 Mo1 120.81(14) . .
Mo3 O9 Mo2 120.42(14) 3_665 .
Mo3 O11 Mo1 121.91(14) . .
C22 O13 Mn2 116.2(2) . .
C22 O13 Mo5 121.0(2) . .
Mn2 O13 Mo5 101.14(11) . .
C22 O13 Mo4 122.1(2) . .
Mn2 O13 Mo4 100.62(11) . .
Mo5 O13 Mo4 90.72(9) . .
C23 O14 Mn2 114.6(2) . .
C23 O14 Mo6 121.9(2) . .
Mn2 O14 Mo6 100.35(11) . .
C23 O14 Mo4 123.5(2) . .
Mn2 O14 Mo4 99.47(11) . .
Mo6 O14 Mo4 92.08(10) . .
C24 O15 Mn2 117.7(2) . .
C24 O15 Mo5 120.2(2) . .
Mn2 O15 Mo5 101.58(11) . .
C24 O15 Mo6 121.9(2) . 3_566
Mn2 O15 Mo6 101.16(11) . 3_566
Mo5 O15 Mo6 88.91(9) . 3_566
Mo4 O16 Mo6 121.21(14) . .
Mo5 O19 Mo4 122.09(14) . .
Mo5 O22 Mo6 122.07(14) . 3_566
C14 N1 C10 120.2(4) . .
C25 N2 C21 120.2(4) . .
C44 N3 C40 111.0(3) . .
C44 N3 C32 107.5(3) . .
C40 N3 C32 111.2(3) . .
C44 N3 C36 110.7(3) . .
C40 N3 C36 105.8(3) . .
C32 N3 C36 110.7(3) . .
C56 N4 C52 120.4(8) . .
C56 N4 C48 100.9(7) . .
C52 N4 C48 112.0(5) . .
C56 N4 C60' 97.2(9) . .
C52 N4 C60' 106.2(5) . .
C48 N4 C60' 120.2(7) . .
C56 N4 C60 114.7(9) . .
C52 N4 C60 104.7(5) . .
C48 N4 C60 102.9(6) . .
C60' N4 C60 21.4(6) . .
C56 N4 C56' 15.6(8) . .
C52 N4 C56' 104.9(6) . .
C48 N4 C56' 107.4(5) . .
C60' N4 C56' 104.9(8) . .
C60 N4 C56' 124.9(8) . .
C76' N5 C72' 90.3(6) . .
C76' N5 C64 104.8(4) . .
C72' N5 C64 118.5(6) . .
C76' N5 C68 123.6(6) . .
C72' N5 C68 109.2(5) . .
C64 N5 C68 110.0(4) . .
C76' N5 C76 26.2(4) . .
C72' N5 C76 110.2(7) . .
C64 N5 C76 107.5(4) . .
C68 N5 C76 99.8(5) . .
C76' N5 C72 109.3(6) . .
C72' N5 C72 22.6(5) . .
C64 N5 C72 100.7(5) . .
C68 N5 C72 106.1(4) . .
C76 N5 C72 131.9(6) . .
N1 C10 C13 106.9(3) . 3_665
N1 C10 C11 109.2(3) . .
C13 C10 C11 112.2(3) 3_665 .
N1 C10 C12 103.1(3) . .
C13 C10 C12 113.5(3) 3_665 .
C11 C10 C12 111.3(3) . .
O1 C11 C10 112.7(3) . .
O3 C12 C10 114.5(3) . .
O2 C13 C10 113.9(3) . 3_665
N1 C14 C15 122.1(4) . .
C20 C15 C16 118.1(5) . .
C20 C15 C14 122.2(4) . .
C16 C15 C14 119.6(5) . .
C15 C16 C17 121.5(6) . .
C18 C17 C16 119.2(6) . .
C19 C18 C17 120.0(5) . .
C18 C19 C20 121.2(5) . .
O25 C20 C15 120.0(4) . .
O25 C20 C19 120.1(5) . .
C15 C20 C19 119.9(5) . .
N2 C21 C24 108.1(3) . 3_566
N2 C21 C22 102.6(3) . .
C24 C21 C22 111.1(3) 3_566 .
N2 C21 C23 108.4(3) . 3_566
C24 C21 C23 113.4(3) 3_566 3_566
C22 C21 C23 112.6(3) . 3_566
O13 C22 C21 113.9(3) . .
O14 C23 C21 114.0(3) . 3_566
O15 C24 C21 113.3(3) . 3_566
N2 C25 C26 123.4(4) . .
C27 C26 C31 118.6(4) . .
C27 C26 C25 120.5(4) . .
C31 C26 C25 120.9(4) . .
C28 C27 C26 122.3(5) . .
C29 C28 C27 118.6(5) . .
C28 C29 C30 121.5(5) . .
C29 C30 C31 119.2(5) . .
O26 C31 C30 117.9(5) . .
O26 C31 C26 122.3(4) . .
C30 C31 C26 119.7(5) . .
C33 C32 N3 115.4(3) . .
C32 C33 C34 111.2(4) . .
C35 C34 C33 112.9(4) . .
C37 C36 N3 116.3(3) . .
C36 C37 C38 108.4(4) . .
C37 C38 C39 113.1(4) . .
C41 C40 N3 116.3(3) . .
C40 C41 C42 108.1(4) . .
C43 C42 C41 112.9(4) . .
C45 C44 N3 114.9(3) . .
C44 C45 C46 111.2(4) . .
C47 C46 C45 113.7(4) . .
C49 C48 N4 115.4(5) . .
C48 C49 C50 110.7(6) . .
C51 C50 C49 113.6(9) . .
C53 C52 N4 116.2(4) . .
C52 C53 C54 107.8(5) . .
C55 C54 C53 113.1(6) . .
N4 C56 C57 113.7(11) . .
C56 C57 C58 106.3(13) . .
C59 C58 C57 112.4(15) . .
C61 C60 N4 117.0(9) . .
C62 C61 C60 109.6(13) . .
C61 C62 C63 117.1(15) . .
C57' C56' N4 118.9(8) . .
C58' C57' C56' 111.8(10) . .
C59' C58' C57' 125.9(15) . .
C61' C60' N4 116.1(9) . .
C60' C61' C62' 113.3(10) . .
C63' C62' C61' 114.3(12) . .
C65 C64 N5 116.1(4) . .
C64 C65 C66 110.1(4) . .
C67 C66 C65 112.1(6) . .
C69 C68 N5 115.3(4) . .
C68 C69 C70 109.3(5) . .
C71 C70 C69 110.4(7) . .
C73 C72 N5 91.2(7) . .
C74 C73 C72 97.6(10) . .
C75 C74 C73 116.7(14) . .
C77 C76 N5 119.6(7) . .
C76 C77 C78 113.3(9) . .
C79 C78 C77 112.5(9) . .
N5 C72' C73' 116.0(7) . .
C74' C73' C72' 121.1(9) . .
C75' C74' C73' 113.1(10) . .
N5 C76' C77' 112.0(6) . .
C78' C77' C76' 110.2(7) . .
C79' C78' C77' 111.5(8) . .
C83' O29 O29' 98(2) . .
C83' O29 C83 75(2) . .
O29' O29 C83 24.9(8) . .
C83 O29' O29" 100(2) . .
C83 O29' O29 99(2) . .
O29" O29' O29 161.1(17) . .
C83 O29' C83' 73(2) . .
O29" O29' C83' 165.4(17) . .
O29 O29' C83' 26.8(10) . .
O29' O29" C83 26.4(9) . .
O29' C83 O29" 53.9(19) . .
O29' C83 C83' 82.4(19) . .
O29" C83 C83' 134.6(16) . .
O29' C83 O29 56.5(17) . .
O29" C83 O29 110.3(13) . .
C83' C83 O29 27.0(9) . .
O29 C83' C83 78.3(19) . .
O29 C83' O29' 55.0(17) . .
C83 C83' O29' 24.4(7) . .

loop_
_geom_bond_atom_site_label_1
_geom_bond_atom_site_label_2
_geom_bond_distance
_geom_bond_site_symmetry_2
Mo1 O5 1.703(3) .
Mo1 O4 1.711(3) .
Mo1 O11 1.923(3) .
Mo1 O6 1.936(3) .
Mo1 O2 2.317(3) .
Mo1 O1 2.395(3) .
Mo2 O7 1.700(3) .
Mo2 O8 1.704(3) .
Mo2 O6 1.930(3) .
Mo2 O9 1.957(3) .
Mo2 O3 2.350(3) .
Mo2 O2 2.380(3) .
Mo3 O12 1.704(3) .
Mo3 O10 1.712(3) .
Mo3 O11 1.921(3) .
Mo3 O9 1.927(3) 3_665
Mo3 O3 2.331(3) 3_665
Mo3 O1 2.405(3) .
Mo4 O18 1.705(3) .
Mo4 O17 1.710(3) .
Mo4 O16 1.928(3) .
Mo4 O19 1.937(3) .
Mo4 O14 2.352(3) .
Mo4 O13 2.403(3) .
Mo5 O21 1.701(3) .
Mo5 O20 1.710(3) .
Mo5 O22 1.919(3) .
Mo5 O19 1.928(3) .
Mo5 O13 2.350(3) .
Mo5 O15 2.383(3) .
Mo6 O24 1.706(3) .
Mo6 O23 1.709(3) .
Mo6 O16 1.928(3) .
Mo6 O22 1.929(3) 3_566
Mo6 O14 2.315(3) .
Mo6 O15 2.423(3) 3_566
Mn1 O1 1.922(2) 3_665
Mn1 O1 1.922(2) .
Mn1 O2 2.009(3) 3_665
Mn1 O2 2.009(3) .
Mn1 O3 2.041(3) 3_665
Mn1 O3 2.041(3) .
Mn2 O15 1.926(3) .
Mn2 O15 1.926(3) 3_566
Mn2 O13 1.978(3) 3_566
Mn2 O13 1.978(3) .
Mn2 O14 2.075(3) .
Mn2 O14 2.075(3) 3_566
O1 C11 1.441(5) .
O2 C13 1.442(5) .
O3 C12 1.437(5) .
O3 Mo3 2.331(3) 3_665
O9 Mo3 1.927(3) 3_665
O13 C22 1.443(5) .
O14 C23 1.436(5) .
O15 C24 1.447(5) .
O15 Mo6 2.423(3) 3_566
O22 Mo6 1.929(3) 3_566
O25 C20 1.344(6) .
O26 C31 1.361(6) .
N1 C14 1.279(6) .
N1 C10 1.480(5) .
N2 C25 1.264(6) .
N2 C21 1.487(5) .
N3 C44 1.523(5) .
N3 C40 1.525(5) .
N3 C32 1.530(5) .
N3 C36 1.530(5) .
N4 C56 1.454(13) .
N4 C52 1.521(7) .
N4 C48 1.526(8) .
N4 C60' 1.533(11) .
N4 C60 1.537(10) .
N4 C56' 1.600(11) .
N5 C76' 1.457(9) .
N5 C72' 1.457(10) .
N5 C64 1.517(6) .
N5 C68 1.521(7) .
N5 C76 1.670(10) .
N5 C72 1.693(10) .
C10 C13 1.541(6) 3_665
C10 C11 1.545(5) .
C10 C12 1.545(6) .
C13 C10 1.541(6) 3_665
C14 C15 1.465(6) .
C15 C20 1.373(7) .
C15 C16 1.383(7) .
C16 C17 1.385(8) .
C17 C18 1.369(8) .
C18 C19 1.348(7) .
C19 C20 1.394(7) .
C21 C24 1.538(6) 3_566
C21 C22 1.542(6) .
C21 C23 1.547(6) 3_566
C23 C21 1.547(6) 3_566
C24 C21 1.538(6) 3_566
C25 C26 1.469(6) .
C26 C27 1.382(7) .
C26 C31 1.407(7) .
C27 C28 1.379(7) .
C28 C29 1.376(8) .
C29 C30 1.391(8) .
C30 C31 1.401(7) .
C32 C33 1.519(6) .
C33 C34 1.522(6) .
C34 C35 1.515(7) .
C36 C37 1.521(6) .
C37 C38 1.521(6) .
C38 C39 1.526(7) .
C40 C41 1.521(6) .
C41 C42 1.531(6) .
C42 C43 1.529(7) .
C44 C45 1.515(6) .
C45 C46 1.536(6) .
C46 C47 1.506(8) .
C48 C49 1.509(9) .
C49 C50 1.560(11) .
C50 C51 1.502(13) .
C52 C53 1.513(8) .
C53 C54 1.552(9) .
C54 C55 1.491(10) .
C56 C57 1.487(15) .
C57 C58 1.532(15) .
C58 C59 1.334(15) .
C60 C61 1.524(14) .
C61 C62 1.503(15) .
C62 C63 1.510(15) .
C56' C57' 1.542(13) .
C57' C58' 1.519(14) .
C58' C59' 1.313(14) .
C60' C61' 1.502(13) .
C61' C62' 1.524(13) .
C62' C63' 1.503(14) .
C64 C65 1.517(7) .
C65 C66 1.525(8) .
C66 C67 1.514(8) .
C68 C69 1.515(7) .
C69 C70 1.540(9) .
C70 C71 1.498(10) .
C72 C73 1.641(13) .
C73 C74 1.521(14) .
C74 C75 1.464(15) .
C76 C77 1.539(12) .
C77 C78 1.543(12) .
C78 C79 1.507(12) .
C72' C73' 1.698(10) .
C73' C74' 1.552(13) .
C74' C75' 1.497(14) .
C76' C77' 1.523(10) .
C77' C78' 1.519(11) .
C78' C79' 1.519(12) .
C81 O27 1.375(7) .
C82 O28 1.402(11) .
O29 C83' 0.69(2) .
O29 O29' 1.262(16) .
O29 C83 1.496(14) .
O29' C83 0.636(17) .
O29' O29" 1.156(16) .
O29' C83' 1.526(16) .
O29" C83 1.41(2) .
C83 C83' 1.47(2) .
